data_7153218
loop_
_publ_author_name
'Skibi\'nski, Maciej'
'Urbina-Blanco, C\'esar A'
'Slawin, Alexandra M. Z.'
'Nolan, Steven P.'
'O'Hagan, David'

_publ_section_title
;
 Synthesis and structure of large difluoromethylene containing alicycles
 by ring closing metathesis (RCM).
;
_journal_issue 47
_journal_name_full 'Organic &amp; biomolecular chemistry'
_journal_page_first 8209
_journal_page_last 8213
_journal_paper_doi 10.1039/c3ob42062k
_journal_volume 11
_journal_year 2013
_chemical_formula_moiety 'C20 H36 S4'
_chemical_formula_sum 'C20 H36 S4'
_chemical_formula_weight 404.74
_space_group_IT_number 14
_symmetry_cell_setting monoclinic
_symmetry_Int_Tables_number 14
_symmetry_space_group_name_Hall '-P 2ybc'
_symmetry_space_group_name_H-M 'P 1 21/c 1'
_atom_sites_solution_hydrogens geom
_atom_sites_solution_primary direct
_atom_sites_solution_secondary difmap
_cell_angle_alpha 90.0000
_cell_angle_beta 96.714(9)
_cell_angle_gamma 90.0000
_cell_formula_units_Z 4
_cell_length_a 10.897(4)
_cell_length_b 10.212(4)
_cell_length_c 19.565(6)
_cell_measurement_reflns_used 6210
_cell_measurement_temperature 93
_cell_measurement_theta_max 25.35
_cell_measurement_theta_min 1.88
_cell_volume 2162.3(13)
_computing_cell_refinement 'CrystalClear-SM Expert 2.0 rc13'
_computing_data_collection 'CrystalClear-SM Expert 2.0 rc13 (Rigaku, 2009)'
_computing_data_reduction 'CrystalClear-SM Expert 2.0 rc13'
_computing_molecular_graphics 'CrystalStructure 4.0'
_computing_publication_material 'CrystalStructure 4.0 (Rigaku, 2010)'
_computing_structure_refinement 'SHELXL97 (Sheldrick, 2008)'
_computing_structure_solution 'SIR2004 (Burla, et al., 2005)'
_diffrn_ambient_temperature 93
_diffrn_detector_area_resol_mean 14.629
_diffrn_measured_fraction_theta_full 0.994
_diffrn_measured_fraction_theta_max 0.990
_diffrn_measurement_device_type 'Rigaku Mercury70'
_diffrn_measurement_method \w
_diffrn_radiation_type 'Mo K\a'
_diffrn_radiation_wavelength 0.71075
_diffrn_reflns_av_R_equivalents 0.0672
_diffrn_reflns_Laue_measured_fraction_full 0.994
_diffrn_reflns_Laue_measured_fraction_max 0.990
_diffrn_reflns_limit_h_max 9
_diffrn_reflns_limit_h_min -13
_diffrn_reflns_limit_k_max 12
_diffrn_reflns_limit_k_min -11
_diffrn_reflns_limit_l_max 22
_diffrn_reflns_limit_l_min -23
_diffrn_reflns_number 13407
_diffrn_reflns_point_group_measured_fraction_full 0.994
_diffrn_reflns_point_group_measured_fraction_max 0.990
_diffrn_reflns_theta_full 25.000
_diffrn_reflns_theta_max 25.349
_diffrn_reflns_theta_min 1.882
_diffrn_standards_number 0
_exptl_absorpt_coefficient_mu 0.440
_exptl_absorpt_correction_T_max 0.978
_exptl_absorpt_correction_T_min 0.582
_exptl_absorpt_correction_type multi-scan
_exptl_absorpt_process_details 'REQAB (Rigaku, 1998)'
_exptl_crystal_colour colorless
_exptl_crystal_density_diffrn 1.243
_exptl_crystal_density_method 'not measured'
_exptl_crystal_description prism
_exptl_crystal_F_000 880.00
_exptl_crystal_size_max 0.120
_exptl_crystal_size_mid 0.050
_exptl_crystal_size_min 0.050
_refine_diff_density_max 0.340
_refine_diff_density_min -0.410
_refine_ls_extinction_method none
_refine_ls_goodness_of_fit_ref 1.035
_refine_ls_hydrogen_treatment constr
_refine_ls_number_parameters 217
_refine_ls_number_reflns 3915
_refine_ls_number_restraints 0
_refine_ls_R_factor_gt 0.0503
_refine_ls_shift/su_max 0.000
_refine_ls_structure_factor_coef Fsqd
_refine_ls_weighting_details 'w = 1/[\s^2^(Fo^2^)+(0.0384P)^2^+0.4048P] where P=(Fo^2^+2Fc^2^)/3'
_refine_ls_weighting_scheme calc
_refine_ls_wR_factor_ref 0.1212
_reflns_number_gt 2899
_reflns_number_total 3915
_reflns_threshold_expression F^2^>2.0\s(F^2^)
_cod_data_source_file c3ob42062k.txt
_cod_data_source_block 10a
_cod_original_cell_volume 2162.1(12)
_cod_database_code 7153218

loop_
_symmetry_equiv_pos_site_id
_symmetry_equiv_pos_as_xyz
1 +X,+Y,+Z
2 -X,1/2+Y,1/2-Z
3 -X,-Y,-Z
4 +X,1/2-Y,1/2+Z

loop_
_atom_site_label
_atom_site_type_symbol
_atom_site_fract_x
_atom_site_fract_y
_atom_site_fract_z
_atom_site_U_iso_or_equiv
_atom_site_adp_type
_atom_site_occupancy
_atom_site_symmetry_multiplicity
_atom_site_calc_flag
_atom_site_refinement_flags
S15 S 0.74344(8) 0.62244(8) 0.33557(4) 0.0214(3) Uani 1.0 4 d .
S19 S 0.56490(8) 0.72969(8) 0.42818(4) 0.0206(3) Uani 1.0 4 d .
S20 S 0.93295(8) 0.70337(8) 0.59920(4) 0.0217(3) Uani 1.0 4 d .
S24 S 0.76101(8) 0.55327(8) 0.68013(4) 0.0211(3) Uani 1.0 4 d .
C1 C 0.6636(3) 0.5905(3) 0.41192(14) 0.0198(8) Uani 1.0 4 d .
C2 C 0.7697(3) 0.5899(3) 0.47113(14) 0.0200(8) Uani 1.0 4 d .
C3 C 0.7296(3) 0.5765(3) 0.54345(14) 0.0188(7) Uani 1.0 4 d .
C4 C 0.8363(3) 0.5567(3) 0.60096(14) 0.0158(7) Uani 1.0 4 d .
C5 C 0.9123(3) 0.4329(3) 0.59223(14) 0.0179(8) Uani 1.0 4 d .
C6 C 0.8426(3) 0.3031(3) 0.58905(15) 0.0207(8) Uani 1.0 4 d .
C7 C 0.9229(3) 0.1908(3) 0.56830(15) 0.0239(8) Uani 1.0 4 d .
C8 C 0.8593(4) 0.0553(3) 0.56493(16) 0.0289(9) Uani 1.0 4 d .
C9 C 0.7415(4) 0.0477(4) 0.51429(14) 0.0285(9) Uani 1.0 4 d .
C10 C 0.7646(4) 0.0596(4) 0.43902(15) 0.0286(9) Uani 1.0 4 d .
C11 C 0.6471(4) 0.0866(3) 0.38937(16) 0.0295(9) Uani 1.0 4 d .
C12 C 0.5823(3) 0.2154(3) 0.40125(15) 0.0224(8) Uani 1.0 4 d .
C13 C 0.6603(3) 0.3374(3) 0.39390(15) 0.0228(8) Uani 1.0 4 d .
C14 C 0.5891(3) 0.4623(3) 0.40566(15) 0.0198(8) Uani 1.0 4 d .
C16 C 0.6166(3) 0.6513(3) 0.26959(14) 0.0217(8) Uani 1.0 4 d .
C17 C 0.5374(3) 0.7686(3) 0.28527(14) 0.0228(8) Uani 1.0 4 d .
C18 C 0.4677(3) 0.7477(4) 0.34718(14) 0.0237(8) Uani 1.0 4 d .
C21 C 1.0360(3) 0.6892(4) 0.67793(14) 0.0236(8) Uani 1.0 4 d .
C22 C 0.9709(3) 0.6818(4) 0.74249(15) 0.0273(9) Uani 1.0 4 d .
C23 C 0.8911(3) 0.5604(3) 0.74660(14) 0.0241(8) Uani 1.0 4 d .
H2A H 0.8261 0.5167 0.4637 0.0240 Uiso 1.0 4 calc R
H2B H 0.8171 0.6723 0.4692 0.0240 Uiso 1.0 4 calc R
H3A H 0.6834 0.6563 0.5537 0.0225 Uiso 1.0 4 calc R
H3B H 0.6723 0.5013 0.5436 0.0225 Uiso 1.0 4 calc R
H5A H 0.9519 0.4420 0.5494 0.0214 Uiso 1.0 4 calc R
H5B H 0.9793 0.4285 0.6310 0.0214 Uiso 1.0 4 calc R
H6A H 0.7678 0.3103 0.5553 0.0248 Uiso 1.0 4 calc R
H6B H 0.8158 0.2842 0.6347 0.0248 Uiso 1.0 4 calc R
H7A H 0.9984 0.1861 0.6017 0.0287 Uiso 1.0 4 calc R
H7B H 0.9489 0.2107 0.5226 0.0287 Uiso 1.0 4 calc R
H8A H 0.9185 -0.0110 0.5518 0.0347 Uiso 1.0 4 calc R
H8B H 0.8387 0.0325 0.6114 0.0347 Uiso 1.0 4 calc R
H9A H 0.6999 -0.0369 0.5208 0.0342 Uiso 1.0 4 calc R
H9B H 0.6848 0.1186 0.5250 0.0342 Uiso 1.0 4 calc R
H10A H 0.8027 -0.0227 0.4250 0.0344 Uiso 1.0 4 calc R
H10B H 0.8244 0.1313 0.4349 0.0344 Uiso 1.0 4 calc R
H11A H 0.6692 0.0860 0.3417 0.0354 Uiso 1.0 4 calc R
H11B H 0.5880 0.0141 0.3933 0.0354 Uiso 1.0 4 calc R
H12A H 0.5066 0.2214 0.3681 0.0269 Uiso 1.0 4 calc R
H12B H 0.5564 0.2144 0.4481 0.0269 Uiso 1.0 4 calc R
H13A H 0.6867 0.3394 0.3472 0.0274 Uiso 1.0 4 calc R
H13B H 0.7354 0.3333 0.4276 0.0274 Uiso 1.0 4 calc R
H14A H 0.5494 0.4511 0.4483 0.0237 Uiso 1.0 4 calc R
H14B H 0.5223 0.4720 0.3671 0.0237 Uiso 1.0 4 calc R
H16A H 0.6497 0.6665 0.2252 0.0261 Uiso 1.0 4 calc R
H16B H 0.5639 0.5722 0.2645 0.0261 Uiso 1.0 4 calc R
H17A H 0.5914 0.8464 0.2936 0.0274 Uiso 1.0 4 calc R
H17B H 0.4773 0.7871 0.2445 0.0274 Uiso 1.0 4 calc R
H18A H 0.4159 0.6682 0.3392 0.0285 Uiso 1.0 4 calc R
H18B H 0.4116 0.8229 0.3508 0.0285 Uiso 1.0 4 calc R
H21A H 1.0872 0.6095 0.6754 0.0283 Uiso 1.0 4 calc R
H21B H 1.0924 0.7655 0.6818 0.0283 Uiso 1.0 4 calc R
H22A H 0.9182 0.7604 0.7444 0.0327 Uiso 1.0 4 calc R
H22B H 1.0339 0.6838 0.7833 0.0327 Uiso 1.0 4 calc R
H23A H 0.8600 0.5583 0.7921 0.0289 Uiso 1.0 4 calc R
H23B H 0.9431 0.4817 0.7431 0.0289 Uiso 1.0 4 calc R

loop_
_atom_site_aniso_label
_atom_site_aniso_U_11
_atom_site_aniso_U_22
_atom_site_aniso_U_33
_atom_site_aniso_U_12
_atom_site_aniso_U_13
_atom_site_aniso_U_23
S15 0.0196(5) 0.0248(5) 0.0198(4) 0.0002(4) 0.0028(4) 0.0025(4)
S19 0.0215(6) 0.0211(5) 0.0189(4) 0.0024(4) 0.0009(4) -0.0009(4)
S20 0.0235(6) 0.0194(5) 0.0218(5) -0.0036(4) 0.0007(4) 0.0004(4)
S24 0.0193(5) 0.0250(5) 0.0192(4) -0.0014(4) 0.0032(4) -0.0014(4)
C1 0.0177(19) 0.0254(19) 0.0167(16) 0.0002(15) 0.0039(14) 0.0001(14)
C2 0.0180(19) 0.0237(18) 0.0177(15) -0.0043(15) -0.0010(14) 0.0018(14)
C3 0.0163(19) 0.0196(18) 0.0209(16) 0.0010(14) 0.0037(14) 0.0020(14)
C4 0.0136(18) 0.0187(17) 0.0152(15) -0.0045(13) 0.0018(13) 0.0018(13)
C5 0.0170(19) 0.0244(19) 0.0120(14) 0.0058(14) 0.0004(13) -0.0007(13)
C6 0.0169(19) 0.0231(18) 0.0212(16) -0.0042(15) -0.0013(14) 0.0039(14)
C7 0.026(2) 0.0216(18) 0.0240(17) 0.0036(15) 0.0013(15) 0.0008(14)
C8 0.040(3) 0.0204(19) 0.0252(17) -0.0050(16) 0.0001(16) 0.0028(15)
C9 0.040(3) 0.022(2) 0.0225(17) -0.0108(17) 0.0006(16) 0.0045(15)
C10 0.033(3) 0.0202(19) 0.0331(19) 0.0061(16) 0.0069(17) 0.0002(15)
C11 0.044(3) 0.0197(19) 0.0239(17) -0.0024(17) -0.0013(16) -0.0011(15)
C12 0.026(3) 0.0211(19) 0.0192(16) 0.0021(15) -0.0003(15) -0.0033(14)
C13 0.020(2) 0.0216(18) 0.0260(17) -0.0017(15) -0.0022(15) -0.0011(14)
C14 0.017(2) 0.0207(18) 0.0208(16) 0.0013(14) -0.0015(14) 0.0011(14)
C16 0.021(2) 0.0287(19) 0.0147(15) -0.0018(15) -0.0004(14) 0.0023(14)
C17 0.027(3) 0.0243(19) 0.0160(16) -0.0003(15) -0.0023(14) 0.0008(14)
C18 0.021(2) 0.0265(19) 0.0224(17) 0.0028(15) -0.0042(15) 0.0022(14)
C21 0.023(2) 0.0249(19) 0.0216(16) -0.0014(16) -0.0024(14) -0.0070(14)
C22 0.024(3) 0.035(3) 0.0215(17) -0.0061(17) -0.0000(15) -0.0040(15)
C23 0.026(2) 0.032(2) 0.0138(15) 0.0015(16) 0.0009(14) -0.0022(14)

loop_
_atom_type_symbol
_atom_type_description
_atom_type_scat_dispersion_real
_atom_type_scat_dispersion_imag
_atom_type_scat_source
C C 0.0033 0.0016
;
International Tables for Crystallography
(1992, Vol. C, Tables 4.2.6.8 and 6.1.1.4)
;
H H 0.0000 0.0000
;
International Tables for Crystallography
(1992, Vol. C, Table 6.1.1.4)
;
S S 0.1246 0.1234
;
International Tables for Crystallography
(1992, Vol. C, Tables 4.2.6.8 and 6.1.1.4)
;

loop_
_geom_angle_atom_site_label_1
_geom_angle_atom_site_label_2
_geom_angle_atom_site_label_3
_geom_angle
_geom_angle_publ_flag
C1 S15 C16 102.38(15) yes
C1 S19 C18 102.82(14) yes
C4 S20 C21 102.71(14) yes
C4 S24 C23 102.45(15) yes
S15 C1 S19 110.21(16) yes
S15 C1 C2 103.1(2) yes
S15 C1 C14 112.4(2) yes
S19 C1 C2 106.1(2) yes
S19 C1 C14 111.1(3) yes
C2 C1 C14 113.6(3) yes
C1 C2 C3 115.1(3) yes
C2 C3 C4 114.5(3) yes
S20 C4 S24 110.23(15) yes
S20 C4 C3 105.4(2) yes
S20 C4 C5 110.7(3) yes
S24 C4 C3 104.2(2) yes
S24 C4 C5 112.3(2) yes
C3 C4 C5 113.6(3) yes
C4 C5 C6 116.6(3) yes
C5 C6 C7 111.4(3) yes
C6 C7 C8 114.6(3) yes
C7 C8 C9 114.3(3) yes
C8 C9 C10 113.6(3) yes
C9 C10 C11 113.8(3) yes
C10 C11 C12 115.1(3) yes
C11 C12 C13 114.7(3) yes
C12 C13 C14 111.8(3) yes
C1 C14 C13 116.9(3) yes
S15 C16 C17 112.9(2) yes
C16 C17 C18 113.4(3) yes
S19 C18 C17 114.6(3) yes
S20 C21 C22 114.1(3) yes
C21 C22 C23 114.1(3) yes
S24 C23 C22 113.5(2) yes
C1 C2 H2A 108.501 no
C1 C2 H2B 108.494 no
C3 C2 H2A 108.489 no
C3 C2 H2B 108.493 no
H2A C2 H2B 107.513 no
C2 C3 H3A 108.644 no
C2 C3 H3B 108.649 no
C4 C3 H3A 108.641 no
C4 C3 H3B 108.641 no
H3A C3 H3B 107.585 no
C4 C5 H5A 108.141 no
C4 C5 H5B 108.132 no
C6 C5 H5A 108.139 no
C6 C5 H5B 108.128 no
H5A C5 H5B 107.314 no
C5 C6 H6A 109.336 no
C5 C6 H6B 109.340 no
C7 C6 H6A 109.337 no
C7 C6 H6B 109.342 no
H6A C6 H6B 107.976 no
C6 C7 H7A 108.608 no
C6 C7 H7B 108.621 no
C8 C7 H7A 108.608 no
C8 C7 H7B 108.625 no
H7A C7 H7B 107.580 no
C7 C8 H8A 108.675 no
C7 C8 H8B 108.681 no
C9 C8 H8A 108.669 no
C9 C8 H8B 108.680 no
H8A C8 H8B 107.619 no
C8 C9 H9A 108.852 no
C8 C9 H9B 108.851 no
C10 C9 H9A 108.850 no
C10 C9 H9B 108.839 no
H9A C9 H9B 107.700 no
C9 C10 H10A 108.793 no
C9 C10 H10B 108.801 no
C11 C10 H10A 108.790 no
C11 C10 H10B 108.793 no
H10A C10 H10B 107.669 no
C10 C11 H11A 108.493 no
C10 C11 H11B 108.483 no
C12 C11 H11A 108.487 no
C12 C11 H11B 108.489 no
H11A C11 H11B 107.504 no
C11 C12 H12A 108.588 no
C11 C12 H12B 108.590 no
C13 C12 H12A 108.599 no
C13 C12 H12B 108.590 no
H12A C12 H12B 107.558 no
C12 C13 H13A 109.260 no
C12 C13 H13B 109.266 no
C14 C13 H13A 109.263 no
C14 C13 H13B 109.268 no
H13A C13 H13B 107.936 no
C1 C14 H14A 108.080 no
C1 C14 H14B 108.076 no
C13 C14 H14A 108.075 no
C13 C14 H14B 108.076 no
H14A C14 H14B 107.296 no
S15 C16 H16A 109.019 no
S15 C16 H16B 109.019 no
C17 C16 H16A 109.011 no
C17 C16 H16B 109.021 no
H16A C16 H16B 107.796 no
C16 C17 H17A 108.900 no
C16 C17 H17B 108.904 no
C18 C17 H17A 108.894 no
C18 C17 H17B 108.903 no
H17A C17 H17B 107.730 no
S19 C18 H18A 108.609 no
S19 C18 H18B 108.607 no
C17 C18 H18A 108.601 no
C17 C18 H18B 108.604 no
H18A C18 H18B 107.569 no
S20 C21 H21A 108.723 no
S20 C21 H21B 108.729 no
C22 C21 H21A 108.721 no
C22 C21 H21B 108.726 no
H21A C21 H21B 107.629 no
C21 C22 H22A 108.724 no
C21 C22 H22B 108.722 no
C23 C22 H22A 108.720 no
C23 C22 H22B 108.720 no
H22A C22 H22B 107.625 no
S24 C23 H23A 108.861 no
S24 C23 H23B 108.863 no
C22 C23 H23A 108.864 no
C22 C23 H23B 108.862 no
H23A C23 H23B 107.710 no

loop_
_geom_bond_atom_site_label_1
_geom_bond_atom_site_label_2
_geom_bond_distance
_geom_bond_publ_flag
S15 C1 1.844(4) yes
S15 C16 1.802(3) yes
S19 C1 1.832(4) yes
S19 C18 1.809(3) yes
S20 C4 1.833(3) yes
S20 C21 1.803(3) yes
S24 C4 1.836(4) yes
S24 C23 1.810(3) yes
C1 C2 1.538(4) yes
C1 C14 1.537(5) yes
C2 C3 1.535(5) yes
C3 C4 1.534(4) yes
C4 C5 1.532(5) yes
C5 C6 1.525(5) yes
C6 C7 1.527(5) yes
C7 C8 1.545(5) yes
C8 C9 1.529(5) yes
C9 C10 1.528(5) yes
C10 C11 1.539(5) yes
C11 C12 1.524(5) yes
C12 C13 1.524(5) yes
C13 C14 1.524(5) yes
C16 C17 1.528(5) yes
C17 C18 1.518(5) yes
C21 C22 1.521(5) yes
C22 C23 1.522(5) yes
C2 H2A 0.990 no
C2 H2B 0.990 no
C3 H3A 0.990 no
C3 H3B 0.990 no
C5 H5A 0.990 no
C5 H5B 0.990 no
C6 H6A 0.990 no
C6 H6B 0.990 no
C7 H7A 0.990 no
C7 H7B 0.990 no
C8 H8A 0.990 no
C8 H8B 0.990 no
C9 H9A 0.990 no
C9 H9B 0.990 no
C10 H10A 0.990 no
C10 H10B 0.990 no
C11 H11A 0.990 no
C11 H11B 0.990 no
C12 H12A 0.990 no
C12 H12B 0.990 no
C13 H13A 0.990 no
C13 H13B 0.990 no
C14 H14A 0.990 no
C14 H14B 0.990 no
C16 H16A 0.990 no
C16 H16B 0.990 no
C17 H17A 0.990 no
C17 H17B 0.990 no
C18 H18A 0.990 no
C18 H18B 0.990 no
C21 H21A 0.990 no
C21 H21B 0.990 no
C22 H22A 0.990 no
C22 H22B 0.990 no
C23 H23A 0.990 no
C23 H23B 0.990 no

loop_
_geom_contact_atom_site_label_1
_geom_contact_atom_site_label_2
_geom_contact_distance
_geom_contact_publ_flag
_geom_contact_site_symmetry_2
S15 C13 3.292(4) no .
S15 C18 3.297(4) no .
S19 C3 3.131(3) no .
S19 C16 3.316(3) no .
S20 C2 3.121(3) no .
S20 C23 3.311(4) no .
S24 C6 3.295(4) no .
S24 C21 3.307(4) no .
C1 C17 3.247(4) no .
C2 C5 3.121(4) no .
C2 C13 3.152(5) no .
C3 C6 3.139(5) no .
C3 C14 3.163(4) no .
C4 C22 3.240(4) no .
C5 C21 3.309(5) no .
C5 C23 3.322(4) no .
C6 C9 3.128(5) no .
C7 C10 3.186(5) no .
C9 C12 3.153(5) no .
C10 C13 3.144(5) no .
C14 C16 3.330(5) no .
C14 C18 3.346(5) no .
S15 H2A 2.7809 no .
S15 H2B 2.6918 no .
S15 H13A 2.9698 no .
S15 H13B 3.4641 no .
S15 H14B 2.9825 no .
S15 H17A 2.8865 no .
S19 H2A 3.5854 no .
S19 H2B 2.8320 no .
S19 H3A 2.7419 no .
S19 H3B 3.3599 no .
S19 H14A 2.8795 no .
S19 H14B 2.9046 no .
S19 H16B 3.5829 no .
S19 H17A 2.9343 no .
S20 H2A 3.3610 no .
S20 H2B 2.7231 no .
S20 H3A 2.8022 no .
S20 H3B 3.5758 no .
S20 H5A 2.8569 no .
S20 H5B 2.9062 no .
S20 H22A 2.9235 no .
S24 H3A 2.7298 no .
S24 H3B 2.7833 no .
S24 H5B 2.9560 no .
S24 H6A 3.4882 no .
S24 H6B 2.9704 no .
S24 H22A 2.9133 no .
C1 H3A 2.8378 no .
C1 H3B 2.7238 no .
C1 H13A 2.8836 no .
C1 H13B 2.7468 no .
C1 H16B 2.9670 no .
C1 H17A 3.5184 no .
C1 H18A 3.0061 no .
C2 H5A 2.8035 no .
C2 H6A 3.2981 no .
C2 H13A 3.5678 no .
C2 H13B 2.7670 no .
C2 H14A 2.7787 no .
C2 H14B 3.4022 no .
C3 H5A 2.7759 no .
C3 H5B 3.3963 no .
C3 H6A 2.7565 no .
C3 H6B 3.5482 no .
C3 H13B 3.3681 no .
C3 H14A 2.8473 no .
C4 H2A 2.7060 no .
C4 H2B 2.8211 no .
C4 H6A 2.7446 no .
C4 H6B 2.8748 no .
C4 H21A 2.9917 no .
C4 H22A 3.5238 no .
C4 H23B 2.9857 no .
C5 H2A 2.7178 no .
C5 H2B 3.5024 no .
C5 H3A 3.3996 no .
C5 H3B 2.7668 no .
C5 H7A 2.6880 no .
C5 H7B 2.7002 no .
C5 H21A 2.9671 no .
C5 H23B 2.9729 no .
C6 H2A 3.2710 no .
C6 H3B 2.8188 no .
C6 H8A 3.4128 no .
C6 H8B 2.7996 no .
C6 H9B 2.7527 no .
C6 H10B 3.4753 no .
C6 H13B 3.2522 no .
C6 H23B 3.5819 no .
C7 H5A 2.6162 no .
C7 H5B 2.7570 no .
C7 H9A 3.4122 no .
C7 H9B 2.7351 no .
C7 H10B 2.7716 no .
C7 H13B 3.5439 no .
C8 H6A 2.7866 no .
C8 H6B 2.7748 no .
C8 H10A 2.8493 no .
C8 H10B 2.6452 no .
C9 H6A 2.8043 no .
C9 H6B 3.4045 no .
C9 H7A 3.4118 no .
C9 H7B 2.7961 no .
C9 H11A 3.3990 no .
C9 H11B 2.7552 no .
C9 H12B 2.8343 no .
C9 H13B 3.3715 no .
C10 H6A 3.4226 no .
C10 H7B 2.8844 no .
C10 H8A 2.7080 no .
C10 H8B 3.3867 no .
C10 H12A 3.4134 no .
C10 H12B 2.7879 no .
C10 H13A 3.4291 no .
C10 H13B 2.8198 no .
C11 H9A 2.8615 no .
C11 H9B 2.6572 no .
C11 H13A 2.7598 no .
C11 H13B 2.7688 no .
C12 H6A 3.5616 no .
C12 H9B 2.7304 no .
C12 H10A 3.4115 no .
C12 H10B 2.7791 no .
C12 H14A 2.6160 no .
C12 H14B 2.7632 no .
C13 H2A 2.8117 no .
C13 H3B 3.3629 no .
C13 H6A 3.2492 no .
C13 H9B 3.3887 no .
C13 H10B 2.8164 no .
C13 H11A 2.7687 no .
C13 H11B 3.3941 no .
C13 H16B 3.5553 no .
C14 H2A 2.7532 no .
C14 H2B 3.4039 no .
C14 H3A 3.5596 no .
C14 H3B 2.7733 no .
C14 H12A 2.6923 no .
C14 H12B 2.7017 no .
C14 H16B 2.9640 no .
C14 H18A 3.0163 no .
C16 H13A 3.5727 no .
C16 H14B 2.9173 no .
C16 H18A 2.7134 no .
C16 H18B 3.3790 no .
C17 H14B 3.4394 no .
C18 H14B 2.8941 no .
C18 H16A 3.3792 no .
C18 H16B 2.7064 no .
C21 H5B 2.8593 no .
C21 H23A 3.3855 no .
C21 H23B 2.7281 no .
C22 H5B 3.3913 no .
C23 H5B 2.8910 no .
C23 H21A 2.7297 no .
C23 H21B 3.3846 no .
H2A H3A 2.8625 no .
H2A H3B 2.4278 no .
H2A H5A 2.1763 no .
H2A H6A 2.8858 no .
H2A H7B 3.5387 no .
H2A H13A 3.1575 no .
H2A H13B 2.1951 no .
H2A H14A 3.0692 no .
H2B H3A 2.3336 no .
H2B H3B 2.8628 no .
H2B H5A 3.1010 no .
H3A H14A 3.1738 no .
H3B H5A 3.0959 no .
H3B H6A 2.2105 no .
H3B H6B 3.1444 no .
H3B H13B 2.9891 no .
H3B H14A 2.2250 no .
H5A H6A 2.4297 no .
H5A H6B 2.8558 no .
H5A H7A 2.8301 no .
H5A H7B 2.4193 no .
H5A H13B 3.3414 no .
H5A H21A 3.2127 no .
H5B H6A 2.8576 no .
H5B H6B 2.3195 no .
H5B H7A 2.5554 no .
H5B H7B 3.0649 no .
H5B H21A 2.3048 no .
H5B H23B 2.3366 no .
H6A H7A 2.8663 no .
H6A H7B 2.3739 no .
H6A H8B 3.1067 no .
H6A H9B 2.2083 no .
H6A H10B 3.1006 no .
H6A H12B 3.0878 no .
H6A H13B 2.4940 no .
H6A H14A 3.3093 no .
H6B H7A 2.3833 no .
H6B H7B 2.8665 no .
H6B H8B 2.6272 no .
H6B H9B 2.9644 no .
H6B H23B 3.1303 no .
H7A H8A 2.3585 no .
H7A H8B 2.3674 no .
H7B H8A 2.3668 no .
H7B H8B 2.8742 no .
H7B H9B 3.0332 no .
H7B H10A 3.3394 no .
H7B H10B 2.2135 no .
H7B H13B 3.0702 no .
H8A H9A 2.4029 no .
H8A H9B 2.8636 no .
H8A H10A 2.6514 no .
H8A H10B 2.8014 no .
H8B H9A 2.3032 no .
H8B H9B 2.4048 no .
H8B H10B 3.5849 no .
H9A H10A 2.2987 no .
H9A H10B 2.8548 no .
H9A H11B 2.6960 no .
H9A H12B 3.2453 no .
H9B H10A 2.8548 no .
H9B H10B 2.4631 no .
H9B H11A 3.5854 no .
H9B H11B 2.8726 no .
H9B H12A 3.5922 no .
H9B H12B 2.1646 no .
H9B H13B 2.9988 no .
H10A H11A 2.3342 no .
H10A H11B 2.3792 no .
H10B H11A 2.3823 no .
H10B H11B 2.8703 no .
H10B H12B 3.0805 no .
H10B H13A 3.0175 no .
H10B H13B 2.2767 no .
H11A H12A 2.3520 no .
H11A H12B 2.8564 no .
H11A H13A 2.5962 no .
H11A H13B 3.0725 no .
H11B H12A 2.3264 no .
H11B H12B 2.3531 no .
H12A H13A 2.3792 no .
H12A H13B 2.8636 no .
H12A H14A 2.8300 no .
H12A H14B 2.5649 no .
H12B H13A 2.8638 no .
H12B H13B 2.3718 no .
H12B H14A 2.4189 no .
H12B H14B 3.0712 no .
H13A H14A 2.8535 no .
H13A H14B 2.3149 no .
H13A H16B 3.0907 no .
H13B H14A 2.4309 no .
H13B H14B 2.8554 no .
H14A H18A 3.2950 no .
H14B H16B 2.3448 no .
H14B H18A 2.3469 no .
H16A H17A 2.4021 no .
H16A H17B 2.3144 no .
H16A H18A 3.5763 no .
H16B H17A 2.8666 no .
H16B H17B 2.4034 no .
H16B H18A 2.5000 no .
H16B H18B 3.5806 no .
H17A H18A 2.8563 no .
H17A H18B 2.3791 no .
H17B H18A 2.3761 no .
H17B H18B 2.3072 no .
H21A H22A 2.8580 no .
H21A H22B 2.3775 no .
H21A H23A 3.5974 no .
H21A H23B 2.5319 no .
H21B H22A 2.3774 no .
H21B H22B 2.3105 no .
H21B H23B 3.5977 no .
H22A H23A 2.3812 no .
H22A H23B 2.8594 no .
H22B H23A 2.3115 no .
H22B H23B 2.3828 no .
S15 H5B 3.0602 no 3_766
S15 H7A 3.5260 no 3_766
S15 H21A 3.0260 no 3_766
S15 H22A 3.0054 no 4_564
S19 H3B 3.5891 no 3_666
S19 H9A 3.2417 no 1_565
S19 H9B 3.3506 no 3_666
S19 H11B 3.0004 no 1_565
S19 H12B 2.9462 no 3_666
S19 H14A 3.3922 no 3_666
S20 H7B 2.9705 no 3_766
S20 H8A 3.0596 no 1_565
S20 H8B 3.5304 no 1_565
S20 H10B 3.2707 no 3_766
S24 H14B 3.1280 no 3_666
S24 H16A 3.2694 no 4_565
S24 H17A 3.2184 no 4_565
S24 H18A 2.9676 no 3_666
C2 H5A 3.1234 no 3_766
C2 H5B 3.5760 no 3_766
C3 H14A 3.0757 no 3_666
C3 H14B 3.4584 no 3_666
C5 H2A 3.2112 no 3_766
C5 H2B 3.4815 no 3_766
C5 H5A 3.5299 no 3_766
C5 H22B 3.5234 no 2_746
C6 H18A 3.3042 no 3_666
C6 H18B 3.3874 no 3_666
C6 H22B 2.9581 no 2_746
C7 H2B 3.3176 no 3_766
C7 H8A 3.5809 no 3_756
C7 H10A 3.4363 no 3_756
C7 H22B 2.8881 no 2_746
C8 H8A 3.5454 no 3_756
C8 H22B 3.3299 no 2_746
C9 H18B 3.5388 no 3_666
C10 H8A 3.4717 no 3_756
C10 H21B 3.4737 no 3_766
C10 H23A 3.3891 no 4_554
C11 H16B 3.5705 no 2_645
C11 H17A 3.1027 no 1_545
C11 H17B 3.4724 no 2_645
C11 H23A 3.4961 no 4_554
C12 H3A 3.3865 no 3_666
C12 H16A 3.3619 no 2_645
C12 H17B 2.9417 no 2_645
C13 H17B 2.9818 no 2_645
C13 H21A 3.2524 no 3_766
C13 H21B 3.3899 no 3_766
C14 H3A 3.3870 no 3_666
C14 H3B 3.1460 no 3_666
C14 H14A 3.4980 no 3_666
C14 H17B 3.4434 no 2_645
C16 H12A 2.9537 no 2_655
C16 H22A 3.4978 no 4_564
C17 H11B 3.2835 no 1_565
C17 H12A 3.0214 no 2_655
C17 H13A 3.4242 no 2_655
C17 H16B 3.3947 no 2_655
C18 H6A 3.4230 no 3_666
C18 H6B 3.1678 no 3_666
C18 H9B 3.4430 no 3_666
C18 H11B 3.1076 no 1_565
C21 H10B 3.3657 no 3_766
C21 H13A 3.1304 no 3_766
C21 H13B 3.4232 no 3_766
C21 H23B 3.3587 no 2_756
C22 H5B 3.5291 no 2_756
C22 H6B 3.3110 no 2_756
C22 H7A 3.0285 no 2_756
C22 H23B 3.2053 no 2_756
C23 H7A 3.3276 no 2_756
C23 H11A 3.5497 no 4_555
C23 H21B 3.3173 no 2_746
H2A C5 3.2112 no 3_766
H2A H5A 2.4976 no 3_766
H2A H5B 3.0264 no 3_766
H2A H21A 3.2493 no 3_766
H2B C5 3.4815 no 3_766
H2B C7 3.3176 no 3_766
H2B H5A 2.8368 no 3_766
H2B H5B 3.2931 no 3_766
H2B H7A 2.9505 no 3_766
H2B H7B 2.8039 no 3_766
H2B H9A 3.4307 no 1_565
H2B H10A 3.2317 no 1_565
H3A C12 3.3865 no 3_666
H3A C14 3.3870 no 3_666
H3A H9A 3.2080 no 1_565
H3A H12A 2.9875 no 3_666
H3A H12B 2.9242 no 3_666
H3A H14A 2.7597 no 3_666
H3A H14B 3.1546 no 3_666
H3B S19 3.5891 no 3_666
H3B C14 3.1460 no 3_666
H3B H14A 2.4869 no 3_666
H3B H14B 2.9127 no 3_666
H3B H18A 3.1133 no 3_666
H5A C2 3.1234 no 3_766
H5A C5 3.5299 no 3_766
H5A H2A 2.4976 no 3_766
H5A H2B 2.8368 no 3_766
H5A H5A 2.5916 no 3_766
H5B S15 3.0602 no 3_766
H5B C2 3.5760 no 3_766
H5B C22 3.5291 no 2_746
H5B H2A 3.0264 no 3_766
H5B H2B 3.2931 no 3_766
H5B H22A 3.0816 no 2_746
H5B H22B 3.0227 no 2_746
H6A C18 3.4230 no 3_666
H6A H18A 3.0462 no 3_666
H6A H18B 3.1432 no 3_666
H6B C18 3.1678 no 3_666
H6B C22 3.3110 no 2_746
H6B H18A 2.6791 no 3_666
H6B H18B 2.7534 no 3_666
H6B H22A 3.5280 no 2_746
H6B H22B 2.3863 no 2_746
H7A S15 3.5260 no 3_766
H7A C22 3.0285 no 2_746
H7A C23 3.3276 no 2_746
H7A H2B 2.9505 no 3_766
H7A H10A 2.8308 no 3_756
H7A H22A 3.1343 no 2_746
H7A H22B 2.3193 no 2_746
H7A H23A 2.7661 no 2_746
H7B S20 2.9705 no 3_766
H7B H2B 2.8039 no 3_766
H7B H8A 2.9755 no 3_756
H7B H10A 3.3783 no 3_756
H8A S20 3.0596 no 1_545
H8A C7 3.5809 no 3_756
H8A C8 3.5454 no 3_756
H8A C10 3.4717 no 3_756
H8A H7B 2.9755 no 3_756
H8A H8A 2.8540 no 3_756
H8A H10A 3.0372 no 3_756
H8A H10B 3.0422 no 3_756
H8B S20 3.5304 no 1_545
H8B H18B 3.2611 no 3_666
H8B H22B 2.8088 no 2_746
H8B H23B 3.5277 no 2_746
H9A S19 3.2417 no 1_545
H9A H2B 3.4307 no 1_545
H9A H3A 3.2080 no 1_545
H9A H12B 3.4429 no 3_656
H9B S19 3.3506 no 3_666
H9B C18 3.4430 no 3_666
H9B H18B 2.8213 no 3_666
H10A C7 3.4363 no 3_756
H10A H2B 3.2317 no 1_545
H10A H7A 2.8308 no 3_756
H10A H7B 3.3783 no 3_756
H10A H8A 3.0372 no 3_756
H10A H17A 3.5086 no 1_545
H10A H23A 2.7665 no 4_554
H10B S20 3.2707 no 3_766
H10B C21 3.3657 no 3_766
H10B H8A 3.0422 no 3_756
H10B H21B 2.7614 no 3_766
H10B H23A 3.4571 no 4_554
H11A C23 3.5497 no 4_554
H11A H16B 3.0907 no 2_645
H11A H17A 2.7208 no 1_545
H11A H17B 2.9966 no 2_645
H11A H21B 3.0886 no 3_766
H11A H23A 2.8119 no 4_554
H11B S19 3.0004 no 1_545
H11B C17 3.2835 no 1_545
H11B C18 3.1076 no 1_545
H11B H16B 3.3807 no 2_645
H11B H17A 2.5986 no 1_545
H11B H18B 2.7972 no 1_545
H12A C16 2.9537 no 2_645
H12A C17 3.0214 no 2_645
H12A H3A 2.9875 no 3_666
H12A H16A 2.4129 no 2_645
H12A H16B 3.0288 no 2_645
H12A H17A 3.4627 no 2_645
H12A H17B 2.3287 no 2_645
H12B S19 2.9462 no 3_666
H12B H3A 2.9242 no 3_666
H12B H9A 3.4429 no 3_656
H13A C17 3.4242 no 2_645
H13A C21 3.1304 no 3_766
H13A H17B 2.4384 no 2_645
H13A H21A 2.6063 no 3_766
H13A H21B 2.7530 no 3_766
H13B C21 3.4232 no 3_766
H13B H21A 3.0079 no 3_766
H13B H21B 3.1711 no 3_766
H14A S19 3.3922 no 3_666
H14A C3 3.0757 no 3_666
H14A C14 3.4980 no 3_666
H14A H3A 2.7597 no 3_666
H14A H3B 2.4869 no 3_666
H14A H14A 2.6006 no 3_666
H14B S24 3.1280 no 3_666
H14B C3 3.4584 no 3_666
H14B H3A 3.1546 no 3_666
H14B H3B 2.9127 no 3_666
H14B H17A 3.4874 no 2_645
H14B H17B 2.8870 no 2_645
H16A S24 3.2694 no 4_564
H16A C12 3.3619 no 2_655
H16A H12A 2.4129 no 2_655
H16A H22A 3.0003 no 4_564
H16B C11 3.5705 no 2_655
H16B C17 3.3947 no 2_645
H16B H11A 3.0907 no 2_655
H16B H11B 3.3807 no 2_655
H16B H12A 3.0288 no 2_655
H16B H17A 3.0036 no 2_645
H16B H17B 2.9473 no 2_645
H16B H18B 3.4322 no 2_645
H17A S24 3.2184 no 4_564
H17A C11 3.1027 no 1_565
H17A H10A 3.5086 no 1_565
H17A H11A 2.7208 no 1_565
H17A H11B 2.5986 no 1_565
H17A H12A 3.4627 no 2_655
H17A H14B 3.4874 no 2_655
H17A H16B 3.0036 no 2_655
H17A H23A 3.0878 no 4_564
H17B C11 3.4724 no 2_655
H17B C12 2.9417 no 2_655
H17B C13 2.9818 no 2_655
H17B C14 3.4434 no 2_655
H17B H11A 2.9966 no 2_655
H17B H12A 2.3287 no 2_655
H17B H13A 2.4384 no 2_655
H17B H14B 2.8870 no 2_655
H17B H16B 2.9473 no 2_655
H18A S24 2.9676 no 3_666
H18A C6 3.3042 no 3_666
H18A H3B 3.1133 no 3_666
H18A H6A 3.0462 no 3_666
H18A H6B 2.6791 no 3_666
H18B C6 3.3874 no 3_666
H18B C9 3.5388 no 3_666
H18B H6A 3.1432 no 3_666
H18B H6B 2.7534 no 3_666
H18B H8B 3.2611 no 3_666
H18B H9B 2.8213 no 3_666
H18B H11B 2.7972 no 1_565
H18B H16B 3.4322 no 2_655
H21A S15 3.0260 no 3_766
H21A C13 3.2524 no 3_766
H21A H2A 3.2493 no 3_766
H21A H13A 2.6063 no 3_766
H21A H13B 3.0079 no 3_766
H21B C10 3.4737 no 3_766
H21B C13 3.3899 no 3_766
H21B C23 3.3173 no 2_756
H21B H10B 2.7614 no 3_766
H21B H11A 3.0886 no 3_766
H21B H13A 2.7530 no 3_766
H21B H13B 3.1711 no 3_766
H21B H23A 3.0672 no 2_756
H21B H23B 2.7049 no 2_756
H22A S15 3.0054 no 4_565
H22A C16 3.4978 no 4_565
H22A H5B 3.0816 no 2_756
H22A H6B 3.5280 no 2_756
H22A H7A 3.1343 no 2_756
H22A H16A 3.0003 no 4_565
H22A H23B 2.7137 no 2_756
H22B C5 3.5234 no 2_756
H22B C6 2.9581 no 2_756
H22B C7 2.8881 no 2_756
H22B C8 3.3299 no 2_756
H22B H5B 3.0227 no 2_756
H22B H6B 2.3863 no 2_756
H22B H7A 2.3193 no 2_756
H22B H8B 2.8088 no 2_756
H22B H23B 3.1001 no 2_756
H23A C10 3.3891 no 4_555
H23A C11 3.4961 no 4_555
H23A H7A 2.7661 no 2_756
H23A H10A 2.7665 no 4_555
H23A H10B 3.4571 no 4_555
H23A H11A 2.8119 no 4_555
H23A H17A 3.0878 no 4_565
H23A H21B 3.0672 no 2_746
H23B C21 3.3587 no 2_746
H23B C22 3.2053 no 2_746
H23B H8B 3.5277 no 2_756
H23B H21B 2.7049 no 2_746
H23B H22A 2.7137 no 2_746
H23B H22B 3.1001 no 2_746

loop_
_geom_torsion_atom_site_label_1
_geom_torsion_atom_site_label_2
_geom_torsion_atom_site_label_3
_geom_torsion_atom_site_label_4
_geom_torsion
_geom_torsion_publ_flag
C1 S15 C16 C17 60.9(2) no
C16 S15 C1 S19 -57.45(18) no
C16 S15 C1 C2 -170.30(16) no
C16 S15 C1 C14 67.0(2) no
C1 S19 C18 C17 -57.2(3) no
C18 S19 C1 S15 55.31(19) no
C18 S19 C1 C2 166.22(17) no
C18 S19 C1 C14 -69.91(19) no
C4 S20 C21 C22 -58.1(3) no
C21 S20 C4 S24 56.66(19) no
C21 S20 C4 C3 168.60(17) no
C21 S20 C4 C5 -68.14(19) no
C4 S24 C23 C22 59.0(3) no
C23 S24 C4 S20 -57.14(18) no
C23 S24 C4 C3 -169.86(16) no
C23 S24 C4 C5 66.7(2) no
S15 C1 C2 C3 175.12(18) no
S15 C1 C14 C13 57.5(3) no
S19 C1 C2 C3 59.3(3) no
S19 C1 C14 C13 -178.47(16) no
C2 C1 C14 C13 -59.0(4) no
C14 C1 C2 C3 -63.0(4) no
C1 C2 C3 C4 171.8(3) no
C2 C3 C4 S20 60.9(3) no
C2 C3 C4 S24 177.0(2) no
C2 C3 C4 C5 -60.5(4) no
S20 C4 C5 C6 -177.03(15) no
S24 C4 C5 C6 59.3(3) no
C3 C4 C5 C6 -58.6(3) no
C4 C5 C6 C7 170.4(2) no
C5 C6 C7 C8 179.2(2) no
C6 C7 C8 C9 59.2(4) no
C7 C8 C9 C10 67.6(4) no
C8 C9 C10 C11 -165.5(3) no
C9 C10 C11 C12 62.6(4) no
C10 C11 C12 C13 60.6(4) no
C11 C12 C13 C14 179.4(2) no
C12 C13 C14 C1 169.9(2) no
S15 C16 C17 C18 -66.7(3) no
C16 C17 C18 S19 64.8(3) no
S20 C21 C22 C23 64.5(3) no
C21 C22 C23 S24 -64.9(4) no
